data_1529235
loop_
_publ_author_name
'Golovnev, Nikolay'
'Molokeev, Maxim'
'Vereshchagin, Sergey'
'Atuchin, Victor'

_publ_section_title
;
 Synthesis and thermal transformation of a neodymium(III) complex
 [Nd(HTBA)2(C2H3O2)(H2O)2].2H2O to noncentrosymmetric oxosulfate Nd2O2SO4
;
_journal_issue 11
_journal_name_full 'Journal of Coordination Chemistry'
_journal_page_first 1865
_journal_paper_doi 10.1080/00958972.2015.1031119
_journal_volume 68
_journal_year 2015
_chemical_formula_moiety 'Nd2 O6 S'
_chemical_formula_sum 'Nd2 O6 S'
_chemical_formula_weight 416.55
_chemical_name_systematic
;
Bis(oxoneodymium) Sulfate(VI)
;
_space_group_IT_number 23
_symmetry_cell_setting orthorhombic
_symmetry_space_group_name_Hall 'I 2 2'
_symmetry_space_group_name_H-M 'I 2 2 2'
_cell_angle_alpha 90
_cell_angle_beta 90
_cell_angle_gamma 90
_cell_formula_units_Z 2
_cell_length_a 4.11991(35)
_cell_length_b 4.22332(38)
_cell_length_c 13.3490(12)
_cell_measurement_temperature 300
_cell_volume 232.27(4)
_diffrn_ambient_temperature 300
_diffrn_measurement_device_type
;
D8 ADVANCE Bruker
;
_diffrn_radiation_monochromator none
_diffrn_radiation_probe x-ray
_diffrn_radiation_type
;
 Cu K\a~1~~2~
;
_exptl_absorpt_coefficient_mu 172.538
_exptl_crystal_density_diffrn 5.955351
_pd_char_colour
;
colourless
;
_pd_meas_2theta_range_inc 0.0160352
_pd_meas_2theta_range_max 120.004454
_pd_meas_2theta_range_min 5
_pd_meas_scan_method step
_pd_proc_ls_pref_orient_corr
;
Anisotropic model of PO. Spherical harmonics 4 ordrer.
 Jarvinen (1993). Application of symmetrized harmonics expansion to correction
of the preferred orientation effect. - J. Appl. Cryst. 26 p525-531.
;
_pd_proc_ls_profile_function PearsonVII
_pd_proc_ls_prof_R_factor 5.199
_pd_proc_ls_prof_wR_expected 5.511
_pd_proc_ls_prof_wR_factor 6.653
_pd_proc_number_of_points 7172
_pd_spec_mount_mode reflection
_refine_ls_goodness_of_fit_all 1.207
_refine_ls_R_I_factor 2.46
_refine_ls_shift/su_max 0.01000
_cod_data_source_file Nd2O2SO4.cif
_cod_data_source_block a
_cod_original_cell_volume 232.269(35)
_cod_original_sg_symbol_Hall
;
I 2 2
;
_cod_original_sg_symbol_H-M I222
_cod_original_formula_sum
;
Nd2 O6 S
;
_cod_database_code 1529235
_cod_database_fobs_code 1529235

loop_
_symmetry_equiv_pos_as_xyz
'x, y, z'
'-x, -y, z'
'-x, y, -z'
'-x+1/2, -y+1/2, z+1/2'
'-x+1/2, y+1/2, -z+1/2'
'x, -y, -z'
'x+1/2, -y+1/2, -z+1/2'
'x+1/2, y+1/2, z+1/2'

loop_
_atom_site_label
_atom_site_type_symbol
_atom_site_fract_x
_atom_site_fract_y
_atom_site_fract_z
_atom_site_occupancy
_atom_site_B_iso_or_equiv
Nd Nd 0 0.5 0.16854(12) 1 0.70(14)
S S 0.5 0 0 1 1.00(29)
O1 O 0.3225(21) 0.2124(22) 0.0566(11) 1 1.50(30)
O2 O 0 0 0.2421(14) 1 1.50(30)

loop_
_diffrn_radiation_wavelength
_diffrn_radiation_wavelength_wt
1.5406 1.0000
1.5443 0.5000

loop_
_geom_angle_atom_site_label_1
_geom_angle_atom_site_label_2
_geom_angle_atom_site_label_3
_geom_angle
_geom_angle_site_symmetry_1
_geom_angle_site_symmetry_3
O1 Nd O1 100.61(45) 1_555 2_565
O1 Nd O2 78.38(43) 1_555 1_555
O1 Nd O2 137.7(11) 1_555 1_565
O1 Nd O2 80.13(42) 1_555 5_555
O1 Nd O2 144.2(14) 1_555 5_455
O2 Nd O2 130.12(65) 1_555 1_565
O2 Nd O2 77.9(34) 1_555 5_555
O2 Nd O2 119.85(57) 5_555 5_455
O1 S O1 113.72(81) 1_555 2_655
O1 S O1 99.06(67) 1_555 3_655
O1 S O1 116.11(84) 1_555 6_555

loop_
_geom_bond_atom_site_label_1
_geom_bond_atom_site_label_2
_geom_bond_distance
_geom_bond_site_symmetry_2
Nd O1 2.340(12) .
Nd O2 2.3288(79) .
Nd O2 2.3804(94) 5_555
S O1 1.382(11) .
